data_2215356
loop_
_publ_author_name
'Yong Bao'
'Fen-Er Chen'
'Min-Qin Chen'

_publ_section_title
;(4'<i>S</i>)-4'-Ethyl-3',10'-dioxo-3',4',7',8'-tetrahydrospiro[1,3-dioxolane-2,6'-1'<i>H</i>,6'<i>H</i>-pyrano[3,4-<i>f</i>]indolizin]-4'-yl
 <i>N</i>-(1-phenylethyl)carbamate
;
_journal_coeditor_code BI2220
_journal_issue 10
_journal_name_full 'Acta Crystallographica Section E'
_journal_page_first o3941
_journal_page_last o3941
_journal_paper_doi 10.1107/S1600536807038731
_journal_volume 63
_journal_year 2007
_chemical_formula_iupac 'C24 H26 N2 O7'
_chemical_formula_moiety 'C24 H26 N2 O7'
_chemical_formula_sum 'C24 H26 N2 O7'
_chemical_formula_weight 454.47
_space_group_IT_number 4
_symmetry_cell_setting monoclinic
_symmetry_space_group_name_Hall 'P 2yb'
_symmetry_space_group_name_H-M 'P 1 21 1'
_atom_sites_solution_hydrogens geom
_atom_sites_solution_primary direct
_atom_sites_solution_secondary difmap
_cell_angle_alpha 90.00
_cell_angle_beta 92.322(2)
_cell_angle_gamma 90.00
_cell_formula_units_Z 2
_cell_length_a 7.3998(10)
_cell_length_b 16.383(2)
_cell_length_c 9.2162(13)
_cell_measurement_reflns_used 2722
_cell_measurement_temperature 296(2)
_cell_measurement_theta_max 25.37
_cell_measurement_theta_min 2.21
_cell_volume 1116.4(3)
_computing_cell_refinement 'SAINT (Bruker, 1997)'
_computing_data_collection 'SMART (Bruker, 1997)'
_computing_data_reduction SAINT
_computing_molecular_graphics 'SHELXTL (Bruker, 1997)'
_computing_publication_material SHELXTL
_computing_structure_refinement 'SHELXL97 (Sheldrick, 1997)'
_computing_structure_solution 'SHELXS97 (Sheldrick, 1997)'
_diffrn_ambient_temperature 296(2)
_diffrn_measured_fraction_theta_full 0.983
_diffrn_measured_fraction_theta_max 0.983
_diffrn_measurement_device_type 'Bruker SMART APEX II CCD'
_diffrn_measurement_method '\f and \w'
_diffrn_radiation_monochromator graphite
_diffrn_radiation_source 'fine-focus sealed tube'
_diffrn_radiation_type MoK\a
_diffrn_radiation_wavelength 0.71073
_diffrn_reflns_av_R_equivalents 0.0232
_diffrn_reflns_av_sigmaI/netI 0.0276
_diffrn_reflns_limit_h_max 9
_diffrn_reflns_limit_h_min -8
_diffrn_reflns_limit_k_max 21
_diffrn_reflns_limit_k_min -18
_diffrn_reflns_limit_l_max 11
_diffrn_reflns_limit_l_min -9
_diffrn_reflns_number 7148
_diffrn_reflns_theta_full 27.50
_diffrn_reflns_theta_max 27.50
_diffrn_reflns_theta_min 2.21
_diffrn_standards_number 0
_exptl_absorpt_coefficient_mu 0.100
_exptl_absorpt_correction_T_max 0.980
_exptl_absorpt_correction_T_min 0.971
_exptl_absorpt_correction_type multi-scan
_exptl_absorpt_process_details '(SADABS; Sheldrick, 1996)'
_exptl_crystal_colour colourless
_exptl_crystal_density_diffrn 1.352
_exptl_crystal_density_method 'not measured'
_exptl_crystal_description prism
_exptl_crystal_F_000 480
_exptl_crystal_size_max 0.30
_exptl_crystal_size_mid 0.25
_exptl_crystal_size_min 0.20
_refine_diff_density_max 0.210
_refine_diff_density_min -0.130
_refine_ls_abs_structure_details
;
Friedel pairs merged as equivalent data
;
_refine_ls_extinction_coef 0.015(3)
_refine_ls_extinction_expression Fc^*^=kFc[1+0.001xFc^2^\l^3^/sin(2\q)]^-1/4^
_refine_ls_extinction_method SHELXL97
_refine_ls_goodness_of_fit_ref 1.056
_refine_ls_hydrogen_treatment constr
_refine_ls_matrix_type full
_refine_ls_number_parameters 302
_refine_ls_number_reflns 2612
_refine_ls_number_restraints 1
_refine_ls_restrained_S_all 1.056
_refine_ls_R_factor_all 0.0399
_refine_ls_R_factor_gt 0.0344
_refine_ls_shift/su_max 0.000
_refine_ls_shift/su_mean 0.000
_refine_ls_structure_factor_coef Fsqd
_refine_ls_weighting_details 'calc w=1/[\s^2^(Fo^2^)+(0.0485P)^2^+0.0587P] where P=(Fo^2^+2Fc^2^)/3'
_refine_ls_weighting_scheme calc
_refine_ls_wR_factor_gt 0.0837
_refine_ls_wR_factor_ref 0.0872
_reflns_number_gt 2352
_reflns_number_total 2612
_reflns_threshold_expression I>2\s(I)
_cod_data_source_file bi2220.cif
_cod_data_source_block I
_cod_original_sg_symbol_H-M 'P 21'
_cod_database_code 2215356
_cod_database_fobs_code 2215356

loop_
_symmetry_equiv_pos_as_xyz
'x, y, z'
'-x, y+1/2, -z'

loop_
_atom_site_type_symbol
_atom_site_label
_atom_site_fract_x
_atom_site_fract_y
_atom_site_fract_z
_atom_site_U_iso_or_equiv
_atom_site_adp_type
_atom_site_calc_flag
_atom_site_refinement_flags
_atom_site_occupancy
O O1 0.9756(3) 0.86809(10) 0.37052(17) 0.0497(4) Uani d . 1
O O2 1.0016(3) 0.90832(11) 0.14679(19) 0.0571(5) Uani d . 1
O O3 0.8961(2) 0.75590(10) 0.03780(15) 0.0361(3) Uani d . 1
O O4 0.6197(2) 0.46524(11) 0.2027(2) 0.0518(4) Uani d . 1
O O5 0.8933(2) 0.44686(10) 0.31575(17) 0.0438(4) Uani d . 1
O O6 0.8228(2) 0.68765(11) 0.66980(16) 0.0445(4) Uani d . 1
O O7 1.1799(2) 0.74245(12) 0.13801(17) 0.0483(4) Uani d . 1
N N1 0.7652(2) 0.59843(11) 0.48365(19) 0.0342(4) Uani d . 1
N N2 1.1043(3) 0.69448(13) -0.0887(2) 0.0429(5) Uani d D 1
H H2 1.0138 0.6919 -0.1538 0.043(7) Uiso d RD 1
C C1 0.9037(3) 0.81619(15) 0.4800(2) 0.0415(5) Uani d . 1
H H1A 0.8013 0.8434 0.5212 0.050 Uiso calc R 1
H H1B 0.9953 0.8090 0.5573 0.050 Uiso calc R 1
C C2 0.9466(3) 0.85775(14) 0.2281(2) 0.0395(5) Uani d . 1
C C3 0.8317(3) 0.78525(13) 0.1735(2) 0.0337(4) Uani d . 1
C C4 0.8214(3) 0.71695(12) 0.2830(2) 0.0314(4) Uani d . 1
C C5 0.7784(3) 0.63660(14) 0.2365(2) 0.0343(4) Uani d . 1
H H5 0.7661 0.6238 0.1383 0.041 Uiso calc R 1
C C6 0.7561(3) 0.57932(13) 0.3391(2) 0.0331(4) Uani d . 1
C C7 0.7254(3) 0.48743(13) 0.3259(3) 0.0382(5) Uani d . 1
C C8 0.6437(3) 0.46579(16) 0.4706(3) 0.0479(6) Uani d . 1
H H8A 0.5127 0.4682 0.4625 0.057 Uiso calc R 1
H H8B 0.6798 0.4113 0.5012 0.057 Uiso calc R 1
C C9 0.7175(3) 0.52940(15) 0.5779(3) 0.0442(6) Uani d . 1
H H9A 0.6265 0.5453 0.6454 0.053 Uiso calc R 1
H H9B 0.8230 0.5090 0.6323 0.053 Uiso calc R 1
C C10 0.8130(3) 0.67425(14) 0.5379(2) 0.0342(4) Uani d . 1
C C11 0.8446(3) 0.73440(13) 0.4266(2) 0.0326(4) Uani d . 1
C C12 0.9214(4) 0.43939(19) 0.1647(3) 0.0581(7) Uani d . 1
H H12A 0.9934 0.3915 0.1447 0.070 Uiso calc R 1
H H12B 0.9815 0.4873 0.1281 0.070 Uiso calc R 1
C C13 0.7343(5) 0.4315(2) 0.0987(3) 0.0685(9) Uani d . 1
H H13A 0.7230 0.4613 0.0078 0.082 Uiso calc R 1
H H13B 0.7046 0.3746 0.0804 0.082 Uiso calc R 1
C C14 0.6397(3) 0.81741(16) 0.1294(2) 0.0432(5) Uani d . 1
H H14A 0.6488 0.8518 0.0444 0.052 Uiso calc R 1
H H14B 0.5640 0.7712 0.1018 0.052 Uiso calc R 1
C C15 0.5467(3) 0.86541(17) 0.2454(3) 0.0510(6) Uani d . 1
H H15A 0.6108 0.9155 0.2638 0.076 Uiso calc R 1
H H15B 0.5456 0.8338 0.3330 0.076 Uiso calc R 1
H H15C 0.4247 0.8773 0.2127 0.076 Uiso calc R 1
C C16 1.0725(3) 0.73094(14) 0.0376(2) 0.0357(5) Uani d . 1
C C17 1.2862(3) 0.66796(18) -0.1258(3) 0.0493(6) Uani d . 1
H H17 1.3694 0.7138 -0.1083 0.059 Uiso calc R 1
C C18 1.3521(6) 0.5967(3) -0.0323(3) 0.0880(13) Uani d . 1
H H18A 1.2645 0.5535 -0.0383 0.132 Uiso calc R 1
H H18B 1.3680 0.6143 0.0668 0.132 Uiso calc R 1
H H18C 1.4653 0.5774 -0.0662 0.132 Uiso calc R 1
C C19 1.2817(3) 0.64878(15) -0.2861(2) 0.0378(5) Uani d . 1
C C20 1.2066(3) 0.57611(15) -0.3382(2) 0.0424(5) Uani d . 1
H H20 1.1624 0.5383 -0.2732 0.051 Uiso calc R 1
C C21 1.1968(4) 0.55937(18) -0.4847(3) 0.0517(7) Uani d . 1
H H21 1.1485 0.5100 -0.5175 0.062 Uiso calc R 1
C C22 1.2572(4) 0.6144(2) -0.5813(3) 0.0611(8) Uani d . 1
H H22 1.2488 0.6030 -0.6803 0.073 Uiso calc R 1
C C23 1.3300(4) 0.6861(2) -0.5336(3) 0.0696(9) Uani d . 1
H H23 1.3713 0.7237 -0.6003 0.084 Uiso calc R 1
C C24 1.3436(4) 0.70394(18) -0.3862(3) 0.0558(7) Uani d . 1
H H24 1.3945 0.7531 -0.3547 0.067 Uiso calc R 1

loop_
_atom_site_aniso_label
_atom_site_aniso_U_11
_atom_site_aniso_U_22
_atom_site_aniso_U_33
_atom_site_aniso_U_12
_atom_site_aniso_U_13
_atom_site_aniso_U_23
O1 0.0722(12) 0.0424(9) 0.0346(8) -0.0192(9) 0.0029(8) -0.0057(7)
O2 0.0855(14) 0.0408(9) 0.0462(10) -0.0161(10) 0.0177(9) -0.0003(8)
O3 0.0421(8) 0.0407(8) 0.0254(7) 0.0030(7) 0.0020(6) -0.0044(6)
O4 0.0513(9) 0.0465(10) 0.0567(11) -0.0033(8) -0.0082(8) -0.0087(8)
O5 0.0487(9) 0.0429(9) 0.0396(8) 0.0118(7) 0.0007(7) -0.0048(7)
O6 0.0530(9) 0.0532(10) 0.0274(8) 0.0067(8) -0.0001(7) -0.0026(7)
O7 0.0462(9) 0.0642(12) 0.0339(8) 0.0019(8) -0.0043(7) -0.0097(8)
N1 0.0365(9) 0.0356(10) 0.0306(9) 0.0042(8) 0.0044(7) 0.0025(7)
N2 0.0400(10) 0.0571(13) 0.0313(9) 0.0084(9) -0.0022(8) -0.0104(9)
C1 0.0527(13) 0.0394(12) 0.0324(11) -0.0061(11) 0.0010(10) -0.0039(10)
C2 0.0478(12) 0.0348(12) 0.0363(12) -0.0035(10) 0.0083(10) -0.0043(10)
C3 0.0405(11) 0.0331(10) 0.0274(10) 0.0012(9) 0.0020(8) -0.0041(8)
C4 0.0326(10) 0.0323(10) 0.0295(10) 0.0019(8) 0.0021(8) -0.0033(8)
C5 0.0413(11) 0.0341(11) 0.0274(10) -0.0003(9) -0.0010(8) -0.0046(8)
C6 0.0326(10) 0.0322(11) 0.0344(11) 0.0026(8) 0.0008(8) -0.0044(9)
C7 0.0394(11) 0.0310(11) 0.0441(13) 0.0014(9) 0.0010(9) 0.0002(9)
C8 0.0508(13) 0.0394(13) 0.0545(15) 0.0010(11) 0.0133(11) 0.0048(11)
C9 0.0528(14) 0.0399(12) 0.0408(13) 0.0058(11) 0.0130(10) 0.0095(10)
C10 0.0339(10) 0.0393(11) 0.0295(10) 0.0065(9) 0.0019(8) -0.0020(9)
C11 0.0343(10) 0.0357(11) 0.0278(10) 0.0018(9) 0.0016(8) -0.0045(8)
C12 0.0686(18) 0.0605(17) 0.0456(14) 0.0120(14) 0.0076(13) -0.0118(13)
C13 0.087(2) 0.0624(19) 0.0550(16) 0.0104(16) -0.0080(15) -0.0230(15)
C14 0.0458(12) 0.0446(13) 0.0390(12) 0.0085(10) 0.0000(10) -0.0004(10)
C15 0.0477(13) 0.0490(14) 0.0567(15) 0.0068(12) 0.0083(11) -0.0009(12)
C16 0.0439(11) 0.0357(11) 0.0276(10) 0.0011(9) 0.0021(9) -0.0009(9)
C17 0.0441(13) 0.0624(17) 0.0411(13) 0.0119(11) -0.0027(10) -0.0115(12)
C18 0.110(3) 0.115(3) 0.0382(15) 0.065(3) -0.0092(16) -0.0031(17)
C19 0.0324(10) 0.0446(13) 0.0365(12) 0.0058(9) 0.0046(8) -0.0024(10)
C20 0.0445(12) 0.0438(13) 0.0390(12) 0.0037(10) 0.0025(10) 0.0011(10)
C21 0.0482(14) 0.0552(15) 0.0512(15) 0.0099(12) -0.0054(11) -0.0172(12)
C22 0.0525(15) 0.092(2) 0.0383(14) 0.0138(15) 0.0034(12) -0.0036(14)
C23 0.0656(18) 0.093(3) 0.0515(17) -0.0036(18) 0.0146(14) 0.0258(17)
C24 0.0545(15) 0.0497(15) 0.0633(18) -0.0088(12) 0.0033(13) 0.0010(13)

loop_
_atom_type_symbol
_atom_type_description
_atom_type_scat_dispersion_real
_atom_type_scat_dispersion_imag
_atom_type_scat_source
C C 0.0033 0.0000 'International Tables Vol C Tables 4.2.6.8 and 6.1.1.4'
H H 0.0000 0.0000 'International Tables Vol C Tables 4.2.6.8 and 6.1.1.4'
N N 0.0061 0.0000 'International Tables Vol C Tables 4.2.6.8 and 6.1.1.4'
O O 0.0106 0.0000 'International Tables Vol C Tables 4.2.6.8 and 6.1.1.4'

loop_
_geom_angle_atom_site_label_1
_geom_angle_atom_site_label_2
_geom_angle_atom_site_label_3
_geom_angle
C2 O1 C1 124.53(18)
C16 O3 C3 116.79(16)
C7 O4 C13 108.6(2)
C7 O5 C12 105.57(19)
C6 N1 C10 124.12(18)
C6 N1 C9 113.22(18)
C10 N1 C9 122.67(18)
C16 N2 C17 122.03(19)
C16 N2 H2 117.3
C17 N2 H2 120.3
O1 C1 C11 114.38(17)
O1 C1 H1A 108.7
C11 C1 H1A 108.7
O1 C1 H1B 108.7
C11 C1 H1B 108.7
H1A C1 H1B 107.6
O2 C2 O1 118.8(2)
O2 C2 C3 121.9(2)
O1 C2 C3 119.10(18)
O3 C3 C4 111.14(17)
O3 C3 C2 110.17(16)
C4 C3 C2 113.39(17)
O3 C3 C14 102.54(16)
C4 C3 C14 110.84(18)
C2 C3 C14 108.18(18)
C11 C4 C5 120.59(19)
C11 C4 C3 119.16(18)
C5 C4 C3 120.17(18)
C6 C5 C4 117.85(19)
C6 C5 H5 121.1
C4 C5 H5 121.1
C5 C6 N1 121.5(2)
C5 C6 C7 130.8(2)
N1 C6 C7 107.74(18)
O4 C7 O5 106.74(19)
O4 C7 C6 113.41(19)
O5 C7 C6 109.87(18)
O4 C7 C8 114.8(2)
O5 C7 C8 109.14(19)
C6 C7 C8 102.82(19)
C9 C8 C7 105.3(2)
C9 C8 H8A 110.7
C7 C8 H8A 110.7
C9 C8 H8B 110.7
C7 C8 H8B 110.7
H8A C8 H8B 108.8
N1 C9 C8 103.28(19)
N1 C9 H9A 111.1
C8 C9 H9A 111.1
N1 C9 H9B 111.1
C8 C9 H9B 111.1
H9A C9 H9B 109.1
O6 C10 N1 121.4(2)
O6 C10 C11 124.9(2)
N1 C10 C11 113.73(18)
C4 C11 C10 121.9(2)
C4 C11 C1 122.42(19)
C10 C11 C1 115.64(17)
O5 C12 C13 103.7(2)
O5 C12 H12A 111.0
C13 C12 H12A 111.0
O5 C12 H12B 111.0
C13 C12 H12B 111.0
H12A C12 H12B 109.0
O4 C13 C12 105.1(2)
O4 C13 H13A 110.7
C12 C13 H13A 110.7
O4 C13 H13B 110.7
C12 C13 H13B 110.7
H13A C13 H13B 108.8
C15 C14 C3 115.36(19)
C15 C14 H14A 108.4
C3 C14 H14A 108.4
C15 C14 H14B 108.4
C3 C14 H14B 108.4
H14A C14 H14B 107.5
C14 C15 H15A 109.5
C14 C15 H15B 109.5
H15A C15 H15B 109.5
C14 C15 H15C 109.5
H15A C15 H15C 109.5
H15B C15 H15C 109.5
O7 C16 N2 127.0(2)
O7 C16 O3 123.32(19)
N2 C16 O3 109.65(18)
N2 C17 C19 107.78(18)
N2 C17 C18 111.8(3)
C19 C17 C18 112.9(2)
N2 C17 H17 108.1
C19 C17 H17 108.1
C18 C17 H17 108.1
C17 C18 H18A 109.5
C17 C18 H18B 109.5
H18A C18 H18B 109.5
C17 C18 H18C 109.5
H18A C18 H18C 109.5
H18B C18 H18C 109.5
C24 C19 C20 117.9(2)
C24 C19 C17 121.5(2)
C20 C19 C17 120.6(2)
C21 C20 C19 120.9(2)
C21 C20 H20 119.6
C19 C20 H20 119.6
C22 C21 C20 120.4(3)
C22 C21 H21 119.8
C20 C21 H21 119.8
C21 C22 C23 119.9(3)
C21 C22 H22 120.0
C23 C22 H22 120.0
C22 C23 C24 120.7(3)
C22 C23 H23 119.6
C24 C23 H23 119.6
C19 C24 C23 120.1(3)
C19 C24 H24 119.9
C23 C24 H24 119.9

loop_
_geom_bond_atom_site_label_1
_geom_bond_atom_site_label_2
_geom_bond_distance
O1 C2 1.333(3)
O1 C1 1.438(3)
O2 C2 1.199(3)
O3 C16 1.369(3)
O3 C3 1.439(2)
O4 C7 1.400(3)
O4 C13 1.419(4)
O5 C7 1.416(3)
O5 C12 1.421(3)
O6 C10 1.235(3)
O7 C16 1.210(3)
N1 C6 1.368(3)
N1 C10 1.380(3)
N1 C9 1.478(3)
N2 C16 1.337(3)
N2 C17 1.468(3)
N2 H2 0.88
C1 C11 1.487(3)
C1 H1A 0.970
C1 H1B 0.970
C2 C3 1.534(3)
C3 C4 1.511(3)
C3 C14 1.553(3)
C4 C11 1.358(3)
C4 C5 1.417(3)
C5 C6 1.347(3)
C5 H5 0.930
C6 C7 1.527(3)
C7 C8 1.528(3)
C8 C9 1.523(4)
C8 H8A 0.970
C8 H8B 0.970
C9 H9A 0.970
C9 H9B 0.970
C10 C11 1.448(3)
C12 C13 1.495(5)
C12 H12A 0.970
C12 H12B 0.970
C13 H13A 0.970
C13 H13B 0.970
C14 C15 1.515(3)
C14 H14A 0.970
C14 H14B 0.970
C15 H15A 0.960
C15 H15B 0.960
C15 H15C 0.960
C17 C19 1.510(3)
C17 C18 1.519(4)
C17 H17 0.980
C18 H18A 0.960
C18 H18B 0.960
C18 H18C 0.960
C19 C24 1.382(4)
C19 C20 1.391(3)
C20 C21 1.377(3)
C20 H20 0.930
C21 C22 1.356(4)
C21 H21 0.930
C22 C23 1.359(5)
C22 H22 0.930
C23 C24 1.390(4)
C23 H23 0.930
C24 H24 0.930

loop_
_geom_hbond_atom_site_label_D
_geom_hbond_atom_site_label_H
_geom_hbond_atom_site_label_A
_geom_hbond_site_symmetry_A
_geom_hbond_distance_DH
_geom_hbond_distance_HA
_geom_hbond_distance_DA
_geom_hbond_angle_DHA
N2 H2 O6 1_554 0.88 2.11 2.988(2) 172.5

loop_
_geom_torsion_atom_site_label_1
_geom_torsion_atom_site_label_2
_geom_torsion_atom_site_label_3
_geom_torsion_atom_site_label_4
_geom_torsion
C2 O1 C1 C11 19.3(3)
C1 O1 C2 O2 174.3(2)
C1 O1 C2 C3 -1.0(3)
C16 O3 C3 C4 -68.2(2)
C16 O3 C3 C2 58.3(2)
C16 O3 C3 C14 173.30(18)
O2 C2 C3 O3 38.1(3)
O1 C2 C3 O3 -146.7(2)
O2 C2 C3 C4 163.4(2)
O1 C2 C3 C4 -21.4(3)
O2 C2 C3 C14 -73.2(3)
O1 C2 C3 C14 102.0(2)
O3 C3 C4 C11 150.41(18)
C2 C3 C4 C11 25.7(3)
C14 C3 C4 C11 -96.2(2)
O3 C3 C4 C5 -32.9(3)
C2 C3 C4 C5 -157.67(18)
C14 C3 C4 C5 80.4(2)
C11 C4 C5 C6 2.0(3)
C3 C4 C5 C6 -174.58(19)
C4 C5 C6 N1 3.3(3)
C4 C5 C6 C7 -174.3(2)
C10 N1 C6 C5 -6.0(3)
C9 N1 C6 C5 173.7(2)
C10 N1 C6 C7 172.05(18)
C9 N1 C6 C7 -8.3(2)
C13 O4 C7 O5 -16.4(3)
C13 O4 C7 C6 104.7(2)
C13 O4 C7 C8 -137.5(2)
C12 O5 C7 O4 30.5(3)
C12 O5 C7 C6 -92.8(2)
C12 O5 C7 C8 155.1(2)
C5 C6 C7 O4 -35.3(3)
N1 C6 C7 O4 146.85(19)
C5 C6 C7 O5 84.0(3)
N1 C6 C7 O5 -93.8(2)
C5 C6 C7 C8 -159.9(2)
N1 C6 C7 C8 22.3(2)
O4 C7 C8 C9 -151.2(2)
O5 C7 C8 C9 89.0(2)
C6 C7 C8 C9 -27.6(2)
C6 N1 C9 C8 -9.5(2)
C10 N1 C9 C8 170.22(18)
C7 C8 C9 N1 23.0(2)
C6 N1 C10 O6 -178.39(19)
C9 N1 C10 O6 1.9(3)
C6 N1 C10 C11 3.0(3)
C9 N1 C10 C11 -176.68(18)
C5 C4 C11 C10 -5.0(3)
C3 C4 C11 C10 171.69(18)
C5 C4 C11 C1 175.1(2)
C3 C4 C11 C1 -8.2(3)
O6 C10 C11 C4 -176.1(2)
N1 C10 C11 C4 2.5(3)
O6 C10 C11 C1 3.8(3)
N1 C10 C11 C1 -177.63(18)
O1 C1 C11 C4 -14.4(3)
O1 C1 C11 C10 165.72(18)
C7 O5 C12 C13 -31.7(3)
C7 O4 C13 C12 -3.3(3)
O5 C12 C13 O4 21.5(3)
O3 C3 C14 C15 -170.4(2)
C4 C3 C14 C15 70.9(3)
C2 C3 C14 C15 -54.0(3)
C17 N2 C16 O7 -4.6(4)
C17 N2 C16 O3 174.3(2)
C3 O3 C16 O7 -10.1(3)
C3 O3 C16 N2 170.89(18)
C16 N2 C17 C19 -166.5(2)
C16 N2 C17 C18 68.9(3)
N2 C17 C19 C24 99.6(3)
C18 C17 C19 C24 -136.5(3)
N2 C17 C19 C20 -77.4(3)
C18 C17 C19 C20 46.5(3)
C24 C19 C20 C21 0.9(4)
C17 C19 C20 C21 177.9(2)
C19 C20 C21 C22 -1.3(4)
C20 C21 C22 C23 0.8(4)
C21 C22 C23 C24 0.0(5)
C20 C19 C24 C23 0.0(4)
C17 C19 C24 C23 -177.1(3)
C22 C23 C24 C19 -0.4(5)

loop_
_cod_related_entry_id
_cod_related_entry_database
_cod_related_entry_code
1 ChemSpider 21184314
